data_4027020
loop_
_publ_author_name
'Akio Kamimura'
'Ryota Takeuchi'
'Kosuke Ikeda'
'Takaaki Moriyama'
'Michinori Sumimoto'

_publ_contact_author_email uno@dpc.ehime-u.ac.jp
_publ_contact_author_fax +81-89-927-9610
_publ_contact_author_name 'Prof Hidemitsu Uno'
_publ_contact_author_phone +81-89-927-9610
_publ_section_title
;
 Stereoselective Synthesis of 1-Nitrobicyclo[3.1.0]hexanes and Fused
 Isoxazoline-N-oxides from Primary Nitro Compounds
;
_journal_name_full 'Journal of Organic Chemistry'
_journal_page_first 2236
_journal_page_last 2245
_journal_paper_doi 10.1021/jo202489v
_journal_volume 77
_journal_year 2012
_chemical_formula_sum 'C17 H25 N O8'
_chemical_formula_weight 614.78
_space_group_IT_number 2
_symmetry_cell_setting triclinic
_symmetry_Int_Tables_number 2
_symmetry_space_group_name_Hall '-P 1'
_symmetry_space_group_name_H-M 'P -1'
_atom_sites_solution_hydrogens geom
_atom_sites_solution_primary direct
_atom_sites_solution_secondary difmap
_cell_angle_alpha 90.0000
_cell_angle_beta 95.6773(11)
_cell_angle_gamma 90.0000
_cell_formula_units_Z 4
_cell_length_a 7.8196(4)
_cell_length_b 28.2633(10)
_cell_length_c 8.4619(3)
_cell_measurement_reflns_used 12968
_cell_measurement_temperature 296
_cell_measurement_theta_max 27.42
_cell_measurement_theta_min 2.99
_cell_volume 1860.97(13)
_computing_cell_refinement PROCESS-AUTO
_computing_data_collection PROCESS-AUTO
_computing_data_reduction PROCESS-AUTO
_computing_molecular_graphics 'CrystalStructure 4.0'
_computing_publication_material 'CrystalStructure 4.0 (Rigaku, 2010)'
_computing_structure_refinement 'SHELXL97 (Sheldrick, 2008)'
_computing_structure_solution 'SIR2004 (Burla, et al., 2005)'
_diffrn_ambient_temperature 296
_diffrn_detector_area_resol_mean 10.000
_diffrn_measured_fraction_theta_full 0.990
_diffrn_measured_fraction_theta_max 0.990
_diffrn_measurement_device_type 'Unknown Unknown'
_diffrn_measurement_method \w
_diffrn_radiation_type 'Mo K\a'
_diffrn_radiation_wavelength 0.71075
_diffrn_reflns_av_R_equivalents 0.0186
_diffrn_reflns_limit_h_max 10
_diffrn_reflns_limit_h_min -10
_diffrn_reflns_limit_k_max 36
_diffrn_reflns_limit_k_min -36
_diffrn_reflns_limit_l_max 9
_diffrn_reflns_limit_l_min -10
_diffrn_reflns_number 18183
_diffrn_reflns_theta_full 27.42
_diffrn_reflns_theta_max 27.42
_diffrn_standards_number 0
_exptl_absorpt_coefficient_mu 0.077
_exptl_absorpt_correction_type none
_exptl_crystal_colour colorless
_exptl_crystal_density_diffrn 1.097
_exptl_crystal_description block
_exptl_crystal_F_000 664.00
_exptl_crystal_size_max 0.600
_exptl_crystal_size_mid 0.500
_exptl_crystal_size_min 0.200
_refine_diff_density_max 0.270
_refine_diff_density_min -0.240
_refine_ls_extinction_coef 0.0093(19)
_refine_ls_extinction_method SHELXL
_refine_ls_goodness_of_fit_ref 1.061
_refine_ls_hydrogen_treatment constr
_refine_ls_number_parameters 481
_refine_ls_number_reflns 8379
_refine_ls_number_restraints 0
_refine_ls_R_factor_gt 0.0456
_refine_ls_shift/su_max 0.000
_refine_ls_structure_factor_coef Fsqd
_refine_ls_weighting_details 'w = 1/[\s^2^(Fo^2^)+(0.0870P)^2^+0.1907P] where P=(Fo^2^+2Fc^2^)/3'
_refine_ls_weighting_scheme calc
_refine_ls_wR_factor_ref 0.1584
_reflns_number_gt 5557
_reflns_number_total 8379
_reflns_threshold_expression F^2^>2.0\s(F^2^)
_cod_data_source_file jo202489v_si_003.cif
_cod_data_source_block 2010.10.6
_cod_database_code 4027020

loop_
_symmetry_equiv_pos_site_id
_symmetry_equiv_pos_as_xyz
1 +X,+Y,+Z
2 -X,-Y,-Z

loop_
_atom_site_label
_atom_site_type_symbol
_atom_site_fract_x
_atom_site_fract_y
_atom_site_fract_z
_atom_site_U_iso_or_equiv
_atom_site_adp_type
_atom_site_occupancy
_atom_site_symmetry_multiplicity
_atom_site_calc_flag
_atom_site_refinement_flags
O1 O 0.55841(18) 0.26828(5) 0.60052(13) 0.0548(4) Uani 1.0 2 d .
O2 O 0.29212(17) 0.29862(5) 0.51182(14) 0.0551(4) Uani 1.0 2 d .
O3 O 0.1699(3) 0.45960(6) 0.6238(2) 0.0908(6) Uani 1.0 2 d .
O4 O 0.1988(2) 0.48093(5) 0.87879(19) 0.0701(4) Uani 1.0 2 d .
O5 O 0.2495(3) 0.39350(7) 1.08505(17) 0.0806(5) Uani 1.0 2 d .
O6 O 0.5111(2) 0.41481(8) 1.04181(19) 0.0891(6) Uani 1.0 2 d .
O7 O 0.8988(2) 0.25396(6) 0.8590(2) 0.0776(5) Uani 1.0 2 d .
O8 O 0.7529(2) 0.19479(5) 0.73264(19) 0.0700(5) Uani 1.0 2 d .
O9 O 0.55814(18) 0.23170(5) 0.10052(13) 0.0548(4) Uani 1.0 2 d .
O10 O 0.29201(17) 0.20129(5) 0.01184(14) 0.0550(4) Uani 1.0 2 d .
O11 O 0.7528(2) 0.30522(5) 0.23251(19) 0.0702(5) Uani 1.0 2 d .
O12 O 0.8989(2) 0.24602(6) 0.3590(2) 0.0779(5) Uani 1.0 2 d .
O13 O 0.5110(2) 0.08516(8) 0.54143(19) 0.0901(6) Uani 1.0 2 d .
O14 O 0.2498(3) 0.10653(7) 0.58520(17) 0.0808(5) Uani 1.0 2 d .
O15 O 0.1695(3) 0.04048(6) 0.1238(2) 0.0904(6) Uani 1.0 2 d .
O16 O 0.1991(2) 0.01901(5) 0.37872(19) 0.0700(4) Uani 1.0 2 d .
N45 N 0.46248(19) 0.18766(5) 0.06623(15) 0.0457(4) Uani 1.0 2 d .
N46 N 0.46219(19) 0.31232(5) 0.56632(16) 0.0464(4) Uani 1.0 2 d .
C5 C 0.5997(3) 0.31363(6) 0.83137(19) 0.0440(4) Uani 1.0 2 d .
C9 C 0.2997(3) 0.09550(6) 0.3144(2) 0.0463(4) Uani 1.0 2 d .
C10 C 0.1659(3) 0.36464(7) 0.7771(3) 0.0498(4) Uani 1.0 2 d .
C11 C 0.1659(3) 0.13542(7) 0.2773(3) 0.0506(5) Uani 1.0 2 d .
C12 C 0.5976(3) 0.26334(6) 0.77060(18) 0.0447(4) Uani 1.0 2 d .
C13 C 0.2996(3) 0.40444(6) 0.8144(2) 0.0464(4) Uani 1.0 2 d .
C15 C 0.5977(3) 0.23670(6) 0.27033(18) 0.0445(4) Uani 1.0 2 d .
C18 C 0.7685(3) 0.26207(7) 0.2944(2) 0.0514(5) Uani 1.0 2 d .
C19 C 0.7688(3) 0.23798(7) 0.7941(2) 0.0517(5) Uani 1.0 2 d .
C20 C 0.4492(2) 0.16508(6) 0.22672(17) 0.0399(4) Uani 1.0 2 d .
C22 C 0.4488(2) 0.33486(6) 0.72670(17) 0.0395(4) Uani 1.0 2 d .
C23 C 0.3683(3) 0.09471(6) 0.4913(3) 0.0503(5) Uani 1.0 2 d .
C24 C 0.3683(3) 0.40541(6) 0.9913(3) 0.0502(5) Uani 1.0 2 d .
C25 C 0.6149(3) 0.41568(7) 0.7176(3) 0.0541(5) Uani 1.0 2 d .
C26 C 0.6149(3) 0.08429(7) 0.2176(3) 0.0536(5) Uani 1.0 2 d .
C27 C 0.2063(3) 0.21590(7) 0.1477(3) 0.0562(5) Uani 1.0 2 d .
C28 C 0.2064(3) 0.28420(7) 0.6476(3) 0.0561(5) Uani 1.0 2 d .
C29 C 0.2172(3) 0.04872(7) 0.2598(3) 0.0578(5) Uani 1.0 2 d .
C30 C 0.2172(3) 0.45159(7) 0.7592(3) 0.0580(5) Uani 1.0 2 d .
C31 C 0.4403(2) 0.11063(6) 0.20672(19) 0.0429(4) Uani 1.0 2 d .
C32 C 0.4407(2) 0.38932(6) 0.70656(19) 0.0430(4) Uani 1.0 2 d .
C33 C 0.2704(3) 0.18085(6) 0.2758(2) 0.0452(4) Uani 1.0 2 d .
C34 C 0.2706(3) 0.31912(6) 0.7755(2) 0.0456(4) Uani 1.0 2 d .
C35 C 0.7131(3) 0.09811(9) 0.0769(3) 0.0722(7) Uani 1.0 2 d .
C36 C 0.7134(3) 0.40183(9) 0.5768(3) 0.0718(6) Uani 1.0 2 d .
C37 C 0.3079(5) 0.39379(12) 1.2543(3) 0.1043(11) Uani 1.0 2 d .
C38 C 0.3072(5) 0.10632(12) 0.7540(3) 0.1026(11) Uani 1.0 2 d .
C39 C 0.5958(4) 0.46958(8) 0.7227(4) 0.0789(7) Uani 1.0 2 d .
C40 C 0.5952(4) 0.03036(8) 0.2230(4) 0.0792(7) Uani 1.0 2 d .
C41 C 0.9088(4) 0.16705(9) 0.7329(4) 0.0896(9) Uani 1.0 2 d .
C42 C 0.1235(4) 0.52665(8) 0.8347(4) 0.0901(9) Uani 1.0 2 d .
C43 C 0.1231(4) -0.02659(8) 0.3347(4) 0.0909(9) Uani 1.0 2 d .
C44 C 0.9088(4) 0.33286(9) 0.2333(4) 0.0890(8) Uani 1.0 2 d .
C47 C 0.5996(3) 0.18641(6) 0.33110(18) 0.0435(4) Uani 1.0 2 d .
H5A H 0.7068 0.3295 0.8157 0.0528 Uiso 1.0 2 calc R
H5B H 0.5809 0.3149 0.9429 0.0528 Uiso 1.0 2 calc R
H10A H 0.0864 0.3632 0.8580 0.0598 Uiso 1.0 2 calc R
H10B H 0.1013 0.3699 0.6747 0.0598 Uiso 1.0 2 calc R
H11A H 0.1011 0.1303 0.1749 0.0607 Uiso 1.0 2 calc R
H11B H 0.0864 0.1368 0.3582 0.0607 Uiso 1.0 2 calc R
H12 H 0.5082 0.2449 0.8160 0.0536 Uiso 1.0 2 calc R
H15 H 0.5082 0.2551 0.3157 0.0534 Uiso 1.0 2 calc R
H25 H 0.6827 0.4056 0.8154 0.0649 Uiso 1.0 2 calc R
H26 H 0.6828 0.0944 0.3154 0.0643 Uiso 1.0 2 calc R
H27A H 0.0824 0.2140 0.1250 0.0674 Uiso 1.0 2 calc R
H27B H 0.2377 0.2480 0.1790 0.0674 Uiso 1.0 2 calc R
H28A H 0.2374 0.2521 0.6790 0.0673 Uiso 1.0 2 calc R
H28B H 0.0826 0.2862 0.6249 0.0673 Uiso 1.0 2 calc R
H31 H 0.3888 0.1054 0.0978 0.0514 Uiso 1.0 2 calc R
H32 H 0.3893 0.3945 0.5976 0.0516 Uiso 1.0 2 calc R
H33 H 0.2820 0.1959 0.3807 0.0543 Uiso 1.0 2 calc R
H34 H 0.2822 0.3041 0.8804 0.0547 Uiso 1.0 2 calc R
H35A H 0.6498 0.0879 -0.0201 0.0866 Uiso 1.0 2 calc R
H35B H 0.8240 0.0832 0.0876 0.0866 Uiso 1.0 2 calc R
H35C H 0.7271 0.1318 0.0751 0.0866 Uiso 1.0 2 calc R
H36A H 0.8246 0.4166 0.5879 0.0862 Uiso 1.0 2 calc R
H36B H 0.6506 0.4122 0.4797 0.0862 Uiso 1.0 2 calc R
H36C H 0.7268 0.3681 0.5746 0.0862 Uiso 1.0 2 calc R
H37A H 0.3665 0.4230 1.2812 0.1252 Uiso 1.0 2 calc R
H37B H 0.3850 0.3678 1.2784 0.1252 Uiso 1.0 2 calc R
H37C H 0.2107 0.3908 1.3146 0.1252 Uiso 1.0 2 calc R
H38A H 0.3852 0.1321 0.7781 0.1231 Uiso 1.0 2 calc R
H38B H 0.3645 0.0770 0.7815 0.1231 Uiso 1.0 2 calc R
H38C H 0.2098 0.1097 0.8138 0.1231 Uiso 1.0 2 calc R
H39A H 0.5225 0.4800 0.6316 0.0947 Uiso 1.0 2 calc R
H39B H 0.7068 0.4841 0.7220 0.0947 Uiso 1.0 2 calc R
H39C H 0.5462 0.4785 0.8177 0.0947 Uiso 1.0 2 calc R
H40A H 0.7061 0.0158 0.2226 0.0950 Uiso 1.0 2 calc R
H40B H 0.5220 0.0200 0.1319 0.0950 Uiso 1.0 2 calc R
H40C H 0.5453 0.0215 0.3180 0.0950 Uiso 1.0 2 calc R
H41A H 0.9655 0.1657 0.8387 0.1076 Uiso 1.0 2 calc R
H41B H 0.9838 0.1815 0.6636 0.1076 Uiso 1.0 2 calc R
H41C H 0.8805 0.1356 0.6964 0.1076 Uiso 1.0 2 calc R
H42A H 0.0226 0.5222 0.7620 0.1081 Uiso 1.0 2 calc R
H42B H 0.2053 0.5454 0.7850 0.1081 Uiso 1.0 2 calc R
H42C H 0.0928 0.5426 0.9281 0.1081 Uiso 1.0 2 calc R
H43A H 0.2079 -0.0465 0.2936 0.1090 Uiso 1.0 2 calc R
H43B H 0.0284 -0.0222 0.2549 0.1090 Uiso 1.0 2 calc R
H43C H 0.0830 -0.0412 0.4265 0.1090 Uiso 1.0 2 calc R
H44A H 0.9821 0.3190 0.1614 0.1068 Uiso 1.0 2 calc R
H44B H 0.9672 0.3332 0.3386 0.1068 Uiso 1.0 2 calc R
H44C H 0.8804 0.3647 0.2006 0.1068 Uiso 1.0 2 calc R
H47A H 0.5807 0.1852 0.4426 0.0522 Uiso 1.0 2 calc R
H47B H 0.7068 0.1706 0.3156 0.0522 Uiso 1.0 2 calc R

loop_
_atom_site_aniso_label
_atom_site_aniso_U_11
_atom_site_aniso_U_22
_atom_site_aniso_U_33
_atom_site_aniso_U_12
_atom_site_aniso_U_13
_atom_site_aniso_U_23
O1 0.0699(9) 0.0597(8) 0.0333(6) 0.0183(7) -0.0027(6) -0.0030(6)
O2 0.0539(8) 0.0669(8) 0.0415(7) -0.0043(6) -0.0095(6) -0.0043(6)
O3 0.1093(14) 0.0804(11) 0.0767(11) 0.0353(10) -0.0212(10) 0.0118(9)
O4 0.0818(11) 0.0481(8) 0.0820(10) 0.0128(7) 0.0168(8) 0.0032(7)
O5 0.0848(12) 0.1094(13) 0.0457(8) -0.0359(10) -0.0030(8) 0.0131(8)
O6 0.0632(11) 0.1446(18) 0.0572(9) -0.0174(10) -0.0047(8) -0.0176(10)
O7 0.0555(9) 0.0765(10) 0.0972(12) 0.0105(8) -0.0112(8) -0.0122(9)
O8 0.0755(10) 0.0557(8) 0.0760(10) 0.0185(7) -0.0060(8) -0.0103(7)
O9 0.0688(9) 0.0611(8) 0.0332(6) -0.0187(7) -0.0023(6) 0.0025(6)
O10 0.0541(8) 0.0668(8) 0.0413(7) 0.0041(6) -0.0095(6) 0.0043(6)
O11 0.0742(10) 0.0563(9) 0.0774(10) -0.0195(7) -0.0067(8) 0.0092(7)
O12 0.0553(9) 0.0785(11) 0.0961(12) -0.0105(8) -0.0114(8) 0.0127(9)
O13 0.0634(10) 0.1482(18) 0.0564(9) 0.0190(10) -0.0050(8) 0.0168(10)
O14 0.0840(11) 0.1103(13) 0.0464(8) 0.0362(10) -0.0024(8) -0.0132(8)
O15 0.1073(14) 0.0805(11) 0.0775(11) -0.0356(10) -0.0213(10) -0.0115(9)
O16 0.0808(11) 0.0480(8) 0.0827(10) -0.0136(7) 0.0156(8) -0.0032(7)
N45 0.0480(8) 0.0536(9) 0.0340(7) -0.0033(7) -0.0038(6) -0.0028(6)
N46 0.0493(8) 0.0540(9) 0.0343(7) 0.0032(7) -0.0040(6) 0.0016(6)
C5 0.0474(10) 0.0476(9) 0.0353(8) 0.0031(7) -0.0047(7) 0.0019(7)
C9 0.0457(9) 0.0464(9) 0.0455(9) -0.0020(7) -0.0019(7) -0.0042(8)
C10 0.0409(9) 0.0583(11) 0.0495(10) -0.0006(8) 0.0008(8) -0.0003(8)
C11 0.0417(9) 0.0589(11) 0.0504(10) 0.0014(8) 0.0003(8) -0.0009(8)
C12 0.0519(10) 0.0482(9) 0.0326(8) 0.0044(8) -0.0018(7) 0.0005(7)
C13 0.0461(9) 0.0461(9) 0.0458(9) 0.0028(7) -0.0012(7) 0.0016(8)
C15 0.0529(10) 0.0476(9) 0.0320(8) -0.0038(8) -0.0015(7) -0.0013(7)
C18 0.0611(12) 0.0513(10) 0.0412(9) -0.0082(9) 0.0014(8) -0.0038(8)
C19 0.0597(12) 0.0521(10) 0.0426(9) 0.0092(9) 0.0010(8) 0.0032(8)
C20 0.0418(9) 0.0453(9) 0.0316(7) 0.0008(7) -0.0005(6) -0.0030(7)
C22 0.0414(9) 0.0450(9) 0.0313(7) -0.0006(7) -0.0009(6) 0.0033(7)
C23 0.0557(11) 0.0454(9) 0.0490(10) -0.0002(8) 0.0008(8) 0.0015(8)
C24 0.0544(11) 0.0459(9) 0.0496(10) -0.0007(8) 0.0014(8) -0.0031(8)
C25 0.0487(10) 0.0538(11) 0.0582(11) -0.0072(8) -0.0025(8) 0.0117(9)
C26 0.0475(10) 0.0540(10) 0.0579(11) 0.0085(8) -0.0020(8) -0.0125(9)
C27 0.0519(11) 0.0573(11) 0.0583(11) 0.0110(9) 0.0003(9) 0.0028(9)
C28 0.0505(11) 0.0576(11) 0.0592(11) -0.0120(9) 0.0003(9) -0.0034(9)
C29 0.0524(11) 0.0535(11) 0.0666(13) -0.0066(9) 0.0008(9) -0.0060(10)
C30 0.0527(11) 0.0522(11) 0.0677(13) 0.0073(9) -0.0011(9) 0.0069(10)
C31 0.0414(9) 0.0454(9) 0.0403(8) 0.0005(7) -0.0033(7) -0.0080(7)
C32 0.0421(9) 0.0456(9) 0.0399(8) -0.0007(7) -0.0032(7) 0.0070(7)
C33 0.0457(9) 0.0488(9) 0.0406(9) 0.0064(7) 0.0021(7) -0.0043(7)
C34 0.0468(10) 0.0485(9) 0.0407(9) -0.0060(7) 0.0011(7) 0.0035(7)
C35 0.0499(12) 0.0929(17) 0.0746(14) 0.0122(11) 0.0100(10) -0.0180(12)
C36 0.0506(12) 0.0926(17) 0.0732(14) -0.0138(11) 0.0100(10) 0.0145(12)
C37 0.125(3) 0.136(3) 0.0473(12) -0.057(2) -0.0104(14) 0.0209(14)
C38 0.124(3) 0.134(3) 0.0466(12) 0.057(2) -0.0098(14) -0.0200(14)
C39 0.0730(15) 0.0553(13) 0.107(2) -0.0162(11) 0.0000(14) 0.0177(13)
C40 0.0745(16) 0.0555(13) 0.106(2) 0.0150(11) 0.0027(14) -0.0178(13)
C41 0.0915(19) 0.0698(15) 0.107(2) 0.0356(14) 0.0049(15) -0.0099(14)
C42 0.0914(19) 0.0512(13) 0.129(3) 0.0160(12) 0.0179(17) 0.0058(14)
C43 0.0921(19) 0.0517(13) 0.131(3) -0.0159(12) 0.0200(17) -0.0070(14)
C44 0.0917(19) 0.0671(15) 0.107(2) -0.0332(13) 0.0037(16) 0.0096(14)
C47 0.0479(9) 0.0466(9) 0.0343(8) -0.0033(7) -0.0045(7) -0.0036(7)

loop_
_atom_type_symbol
_atom_type_description
_atom_type_scat_dispersion_real
_atom_type_scat_dispersion_imag
_atom_type_scat_source
C C 0.003 0.002
;
International Tables for Crystallography
(1992, Vol. C, Tables 4.2.6.8 and 6.1.1.4)
;
H H 0.000 0.000
;
International Tables for Crystallography
(1992, Vol. C, Table 6.1.1.4)
;
O O 0.011 0.006
;
International Tables for Crystallography
(1992, Vol. C, Tables 4.2.6.8 and 6.1.1.4)
;
N N 0.006 0.003
;
International Tables for Crystallography
(1992, Vol. C, Tables 4.2.6.8 and 6.1.1.4)
;

loop_
_geom_angle_atom_site_label_1
_geom_angle_atom_site_label_2
_geom_angle_atom_site_label_3
_geom_angle
_geom_angle_publ_flag
N46 O1 C12 109.36(12) yes
N46 O2 C28 108.20(12) yes
C30 O4 C42 115.58(19) yes
C24 O5 C37 114.6(2) yes
C19 O8 C41 116.80(18) yes
N45 O9 C15 109.52(12) yes
N45 O10 C27 108.28(12) yes
C18 O11 C44 116.68(18) yes
C23 O14 C38 115.0(2) yes
C29 O16 C43 115.99(19) yes
O9 N45 O10 106.14(12) yes
O9 N45 C20 105.03(11) yes
O10 N45 C20 105.06(13) yes
O1 N46 O2 106.17(12) yes
O1 N46 C22 105.06(11) yes
O2 N46 C22 105.13(13) yes
C12 C5 C22 100.98(13) yes
C11 C9 C23 111.76(15) yes
C11 C9 C29 108.28(15) yes
C11 C9 C31 100.57(14) yes
C23 C9 C29 112.24(15) yes
C23 C9 C31 112.03(14) yes
C29 C9 C31 111.34(15) yes
C13 C10 C34 105.23(14) yes
C9 C11 C33 105.26(14) yes
O1 C12 C5 103.98(13) yes
O1 C12 C19 105.87(14) yes
C5 C12 C19 114.88(15) yes
C10 C13 C24 112.02(15) yes
C10 C13 C30 108.35(15) yes
C10 C13 C32 100.62(14) yes
C24 C13 C30 112.10(15) yes
C24 C13 C32 112.01(14) yes
C30 C13 C32 111.15(15) yes
O9 C15 C18 106.23(14) yes
O9 C15 C47 103.89(13) yes
C18 C15 C47 114.92(15) yes
O11 C18 O12 124.7(2) yes
O11 C18 C15 109.67(16) yes
O12 C18 C15 125.66(19) yes
O7 C19 O8 124.7(2) yes
O7 C19 C12 125.61(19) yes
O8 C19 C12 109.68(16) yes
N45 C20 C31 109.10(13) yes
N45 C20 C33 105.12(13) yes
N45 C20 C47 103.65(13) yes
C31 C20 C33 106.29(14) yes
C31 C20 C47 118.72(14) yes
C33 C20 C47 113.11(14) yes
N46 C22 C5 103.71(13) yes
N46 C22 C32 109.00(13) yes
N46 C22 C34 105.13(13) yes
C5 C22 C32 118.37(14) yes
C5 C22 C34 113.23(14) yes
C32 C22 C34 106.58(14) yes
O13 C23 O14 122.22(18) yes
O13 C23 C9 125.21(19) yes
O14 C23 C9 112.56(16) yes
O5 C24 O6 122.20(18) yes
O5 C24 C13 112.35(16) yes
O6 C24 C13 125.44(19) yes
C32 C25 C36 109.73(16) yes
C32 C25 C39 113.14(17) yes
C36 C25 C39 109.52(19) yes
C31 C26 C35 109.78(16) yes
C31 C26 C40 112.89(17) yes
C35 C26 C40 109.68(19) yes
O10 C27 C33 103.60(15) yes
O2 C28 C34 103.74(15) yes
O15 C29 O16 123.96(19) yes
O15 C29 C9 122.88(19) yes
O16 C29 C9 113.13(17) yes
O3 C30 O4 124.7(2) yes
O3 C30 C13 122.64(19) yes
O4 C30 C13 112.66(17) yes
C9 C31 C20 103.66(14) yes
C9 C31 C26 120.18(15) yes
C20 C31 C26 116.15(14) yes
C13 C32 C22 103.38(14) yes
C13 C32 C25 120.17(15) yes
C22 C32 C25 116.47(14) yes
C11 C33 C20 104.89(14) yes
C11 C33 C27 114.62(15) yes
C20 C33 C27 103.74(14) yes
C10 C34 C22 104.86(14) yes
C10 C34 C28 114.57(15) yes
C22 C34 C28 103.84(14) yes
C15 C47 C20 101.18(13) yes

loop_
_geom_bond_atom_site_label_1
_geom_bond_atom_site_label_2
_geom_bond_distance
_geom_bond_publ_flag
O1 N46 1.468(2) yes
O1 C12 1.4482(19) yes
O2 N46 1.418(2) yes
O2 C28 1.445(3) yes
O3 C30 1.191(3) yes
O4 C30 1.327(3) yes
O4 C42 1.453(3) yes
O5 C24 1.323(3) yes
O5 C37 1.459(3) yes
O6 C24 1.186(3) yes
O7 C19 1.196(3) yes
O8 C19 1.328(3) yes
O8 C41 1.449(4) yes
O9 N45 1.466(2) yes
O9 C15 1.4465(19) yes
O10 N45 1.420(2) yes
O10 C27 1.447(3) yes
O11 C18 1.328(3) yes
O11 C44 1.448(4) yes
O12 C18 1.197(3) yes
O13 C23 1.185(3) yes
O14 C23 1.322(3) yes
O14 C38 1.454(3) yes
O15 C29 1.197(3) yes
O16 C29 1.329(3) yes
O16 C43 1.452(3) yes
N45 C20 1.513(2) yes
N46 C22 1.512(2) yes
C5 C12 1.511(3) yes
C5 C22 1.526(3) yes
C9 C11 1.550(3) yes
C9 C23 1.540(3) yes
C9 C29 1.523(3) yes
C9 C31 1.555(3) yes
C10 C13 1.547(3) yes
C10 C34 1.526(3) yes
C11 C33 1.523(3) yes
C12 C19 1.514(3) yes
C13 C24 1.540(3) yes
C13 C30 1.533(3) yes
C13 C32 1.559(3) yes
C15 C18 1.512(3) yes
C15 C47 1.511(3) yes
C20 C31 1.549(3) yes
C20 C33 1.562(3) yes
C20 C47 1.523(3) yes
C22 C32 1.549(3) yes
C22 C34 1.557(3) yes
C25 C32 1.547(3) yes
C25 C36 1.532(4) yes
C25 C39 1.532(3) yes
C26 C31 1.550(3) yes
C26 C35 1.530(4) yes
C26 C40 1.533(3) yes
C27 C33 1.517(3) yes
C28 C34 1.513(3) yes
